data_2239143
loop_
_publ_author_name
'Smith, Graham'
'Wermuth, Urs D.'

_publ_section_title
;
 4-(4-Aminophenylsulfonyl)anilinium toluene-4-sulfonate
;
_journal_coeditor_code SJ5377
_journal_issue 1
_journal_name_full 'Acta Crystallographica Section E'
_journal_page_first o37
_journal_paper_doi 10.1107/S1600536813033023
_journal_volume 70
_journal_year 2014
_chemical_formula_iupac 'C12 H13 N2 O2 S +, C7 H7 O3 S -'
_chemical_formula_moiety 'C12 H13 N2 O2 S +, C7 H7 O3 S -'
_chemical_formula_sum 'C19 H20 N2 O5 S2'
_chemical_formula_weight 420.49
_chemical_name_common 'dapsone <i>p</i>-toluenesulfonate'
_chemical_name_systematic
;
4-(4-Aminophenylsulfonyl)anilinium toluene-4-sulfonate
;
_space_group_IT_number 14
_symmetry_cell_setting monoclinic
_symmetry_space_group_name_Hall '-P 2yn'
_symmetry_space_group_name_H-M 'P 1 21/n 1'
_atom_sites_solution_hydrogens geom
_atom_sites_solution_primary direct
_atom_sites_solution_secondary difmap
_audit_creation_method SHELXL-97
_cell_angle_alpha 90.00
_cell_angle_beta 94.908(11)
_cell_angle_gamma 90.00
_cell_formula_units_Z 4
_cell_length_a 5.9516(9)
_cell_length_b 25.147(3)
_cell_length_c 12.4506(15)
_cell_measurement_reflns_used 1570
_cell_measurement_temperature 200.0(10)
_cell_measurement_theta_max 27.19
_cell_measurement_theta_min 3.63
_cell_volume 1856.6(4)
_computing_cell_refinement 'CrysAlis PRO (Agilent, 2013)'
_computing_data_collection 'CrysAlis PRO (Agilent, 2013)'
_computing_data_reduction 'CrysAlis PRO (Agilent, 2013)'
_computing_molecular_graphics 'PLATON (Spek, 2009)'
_computing_publication_material 'PLATON (Spek, 2009)'
_computing_structure_refinement 'SHELXL97 (Sheldrick, 2008)'
_computing_structure_solution 'SIR92 (Altomare <i>et al.</i>, 1993)'
_diffrn_ambient_temperature 200.0(10)
_diffrn_detector_area_resol_mean 16.077
_diffrn_measured_fraction_theta_full 0.999
_diffrn_measured_fraction_theta_max 0.999
_diffrn_measurement_device_type 'Oxford Diffraction Gemini-S CCD-detector'
_diffrn_measurement_method '\w scans'
_diffrn_radiation_monochromator graphite
_diffrn_radiation_source 'Enhance (Mo) X-ray source'
_diffrn_radiation_type MoK\a
_diffrn_radiation_wavelength 0.71073
_diffrn_reflns_av_R_equivalents 0.0463
_diffrn_reflns_av_sigmaI/netI 0.0945
_diffrn_reflns_limit_h_max 7
_diffrn_reflns_limit_h_min -7
_diffrn_reflns_limit_k_max 19
_diffrn_reflns_limit_k_min -31
_diffrn_reflns_limit_l_max 15
_diffrn_reflns_limit_l_min -7
_diffrn_reflns_number 6908
_diffrn_reflns_theta_full 26.00
_diffrn_reflns_theta_max 26.00
_diffrn_reflns_theta_min 3.24
_diffrn_standards_number 0
_exptl_absorpt_coefficient_mu 0.322
_exptl_absorpt_correction_T_max 0.980
_exptl_absorpt_correction_T_min 0.935
_exptl_absorpt_correction_type multi-scan
_exptl_absorpt_process_details '(CrysAlis PRO; Agilent, 2013)'
_exptl_crystal_colour colourless
_exptl_crystal_density_diffrn 1.504
_exptl_crystal_density_method 'not measured'
_exptl_crystal_description prism
_exptl_crystal_F_000 880
_exptl_crystal_size_max 0.25
_exptl_crystal_size_mid 0.12
_exptl_crystal_size_min 0.12
_refine_diff_density_max 0.334
_refine_diff_density_min -0.394
_refine_ls_extinction_method none
_refine_ls_goodness_of_fit_ref 1.018
_refine_ls_hydrogen_treatment constr
_refine_ls_matrix_type full
_refine_ls_number_parameters 253
_refine_ls_number_reflns 3650
_refine_ls_number_restraints 0
_refine_ls_restrained_S_all 1.018
_refine_ls_R_factor_all 0.0943
_refine_ls_R_factor_gt 0.0610
_refine_ls_shift/su_max 0.000
_refine_ls_shift/su_mean 0.000
_refine_ls_structure_factor_coef Fsqd
_refine_ls_weighting_details 'calc w=1/[\s^2^(Fo^2^)+(0.0672P)^2^+0.6392P] where P=(Fo^2^+2Fc^2^)/3'
_refine_ls_weighting_scheme calc
_refine_ls_wR_factor_gt 0.1396
_refine_ls_wR_factor_ref 0.1614
_reflns_number_gt 2653
_reflns_number_total 3650
_reflns_threshold_expression I>2\s(I)
_cod_data_source_file sj5377sup1.cif
_cod_data_source_block I
_cod_original_sg_symbol_H-M 'P 21/n'
_cod_database_code 2239143
_cod_database_fobs_code 2239143

loop_
_symmetry_equiv_pos_as_xyz
'x, y, z'
'-x+1/2, y+1/2, -z+1/2'
'-x, -y, -z'
'x+1/2, -y+1/2, z+1/2'

loop_
_atom_site_aniso_label
_atom_site_aniso_U_11
_atom_site_aniso_U_22
_atom_site_aniso_U_33
_atom_site_aniso_U_12
_atom_site_aniso_U_13
_atom_site_aniso_U_23
S1 0.0384(6) 0.0232(5) 0.0178(5) -0.0097(4) -0.0024(4) 0.0024(4)
O11 0.0397(17) 0.0460(17) 0.0256(15) -0.0258(14) 0.0008(13) 0.0054(13)
O12 0.067(2) 0.0179(13) 0.0270(15) 0.0014(13) -0.0020(14) 0.0015(12)
N4 0.0212(16) 0.0297(16) 0.0225(16) -0.0006(13) 0.0051(13) -0.0015(14)
N41 0.053(2) 0.0245(16) 0.0255(17) 0.0009(15) 0.0028(16) -0.0072(14)
C1 0.033(2) 0.0158(16) 0.0127(17) -0.0093(15) 0.0012(15) -0.0047(14)
C2 0.0224(19) 0.032(2) 0.0196(18) -0.0037(16) 0.0056(16) 0.0030(16)
C3 0.0213(19) 0.0253(18) 0.027(2) 0.0029(15) -0.0001(16) -0.0011(16)
C4 0.0245(19) 0.0162(16) 0.0162(17) -0.0054(15) 0.0027(15) 0.0006(14)
C5 0.0185(18) 0.0260(18) 0.0195(18) -0.0032(15) 0.0010(15) -0.0039(16)
C6 0.025(2) 0.0253(18) 0.0181(18) 0.0033(16) -0.0014(16) -0.0012(16)
C11 0.0280(19) 0.0205(17) 0.0128(16) -0.0046(15) 0.0015(15) 0.0005(15)
C21 0.030(2) 0.0215(17) 0.0234(19) 0.0017(16) 0.0011(16) 0.0011(16)
C31 0.026(2) 0.0237(18) 0.0213(18) -0.0031(16) -0.0048(16) 0.0011(16)
C41 0.039(2) 0.0172(17) 0.0200(18) -0.0057(16) 0.0033(17) 0.0031(15)
C51 0.029(2) 0.0234(18) 0.031(2) 0.0055(16) 0.0073(18) -0.0014(17)
C61 0.024(2) 0.029(2) 0.025(2) -0.0019(16) 0.0003(16) 0.0029(17)
S1A 0.0234(5) 0.0236(5) 0.0251(5) -0.0014(4) -0.0042(4) 0.0005(4)
O11A 0.0294(15) 0.0369(15) 0.0349(16) -0.0134(12) -0.0001(12) 0.0049(13)
O12A 0.0332(16) 0.0354(15) 0.0290(15) 0.0083(12) -0.0075(12) 0.0059(13)
O13A 0.0323(15) 0.0293(13) 0.0316(15) 0.0037(12) -0.0027(12) -0.0059(12)
C1A 0.0204(19) 0.0224(18) 0.028(2) -0.0016(15) -0.0006(16) 0.0029(16)
C2A 0.024(2) 0.039(2) 0.029(2) -0.0027(18) 0.0030(17) 0.0007(19)
C3A 0.038(2) 0.039(2) 0.022(2) -0.0068(19) 0.0050(18) -0.0029(18)
C4A 0.036(2) 0.026(2) 0.038(2) -0.0029(18) -0.0075(19) -0.0020(19)
C5A 0.025(2) 0.033(2) 0.037(2) -0.0086(17) 0.0053(18) -0.0017(19)
C6A 0.030(2) 0.0265(19) 0.026(2) -0.0020(17) 0.0023(17) -0.0014(17)
C41A 0.053(3) 0.052(3) 0.053(3) -0.018(2) -0.005(3) -0.020(3)

loop_
_atom_site_type_symbol
_atom_site_label
_atom_site_fract_x
_atom_site_fract_y
_atom_site_fract_z
_atom_site_U_iso_or_equiv
_atom_site_thermal_displace_type
_atom_site_calc_flag
_atom_site_refinement_flags
_atom_site_occupancy
S S1 0.31318(17) 0.24657(3) 0.40362(7) 0.0267(3) Uani d . 1.000
O O11 0.5538(5) 0.25511(10) 0.4069(2) 0.0372(9) Uani d . 1.000
O O12 0.1671(5) 0.29205(9) 0.3968(2) 0.0377(9) Uani d . 1.000
N N4 0.1704(5) 0.13828(12) 0.8172(2) 0.0243(9) Uani d . 1.000
N N41 0.0383(6) 0.10417(12) 0.0404(3) 0.0344(10) Uani d . 1.000
C C1 0.2645(6) 0.21160(12) 0.5225(3) 0.0205(10) Uani d . 1.000
C C2 0.4324(6) 0.17907(14) 0.5693(3) 0.0245(11) Uani d . 1.000
C C3 0.4005(6) 0.15377(14) 0.6663(3) 0.0247(11) Uani d . 1.000
C C4 0.2020(6) 0.16202(12) 0.7128(3) 0.0189(10) Uani d . 1.000
C C5 0.0323(6) 0.19321(13) 0.6645(3) 0.0214(10) Uani d . 1.000
C C6 0.0637(6) 0.21865(13) 0.5689(3) 0.0230(11) Uani d . 1.000
C C11 0.2346(6) 0.20430(13) 0.2959(3) 0.0205(10) Uani d . 1.000
C C21 0.0160(6) 0.20665(14) 0.2470(3) 0.0250(11) Uani d . 1.000
C C31 -0.0465(6) 0.17356(13) 0.1623(3) 0.0241(11) Uani d . 1.000
C C41 0.1045(7) 0.13691(13) 0.1250(3) 0.0254(11) Uani d . 1.000
C C51 0.3230(6) 0.13441(14) 0.1764(3) 0.0275(11) Uani d . 1.000
C C61 0.3863(6) 0.16748(14) 0.2607(3) 0.0261(12) Uani d . 1.000
S S1A 0.33152(15) -0.04463(3) 0.14993(8) 0.0244(3) Uani d . 1.000
O O11A 0.1942(4) -0.07383(10) 0.2210(2) 0.0339(9) Uani d . 1.000
O O12A 0.2028(4) -0.00796(10) 0.0801(2) 0.0331(9) Uani d . 1.000
O O13A 0.4701(4) -0.08006(10) 0.0909(2) 0.0314(8) Uani d . 1.000
C C1A 0.5187(6) -0.00617(13) 0.2370(3) 0.0238(11) Uani d . 1.000
C C2A 0.4538(6) 0.00940(15) 0.3363(3) 0.0306(12) Uani d . 1.000
C C3A 0.5965(7) 0.04085(15) 0.4021(3) 0.0329(12) Uani d . 1.000
C C4A 0.8047(7) 0.05602(15) 0.3713(3) 0.0340(12) Uani d . 1.000
C C5A 0.8647(6) 0.04020(15) 0.2715(3) 0.0315(12) Uani d . 1.000
C C6A 0.7228(6) 0.00919(14) 0.2039(3) 0.0275(11) Uani d . 1.000
C C41A 0.9617(8) 0.08898(19) 0.4466(4) 0.0532(17) Uani d . 1.000
H H2 0.56820 0.17400 0.53570 0.0290 Uiso c R 1.000
H H3 0.51380 0.13120 0.69970 0.0290 Uiso c R 1.000
H H5 -0.10570 0.19720 0.69680 0.0260 Uiso c R 1.000
H H6 -0.05120 0.24080 0.53540 0.0280 Uiso c R 1.000
H H21 -0.08940 0.23110 0.27220 0.0300 Uiso c R 1.000
H H31 -0.19530 0.17560 0.12830 0.0290 Uiso c R 1.000
H H41 0.29640 0.12250 0.83680 0.0290 Uiso d R 1.000
H H42 0.14260 0.16160 0.86140 0.0290 Uiso d R 1.000
H H43 0.06360 0.11530 0.82050 0.0290 Uiso d R 1.000
H H51 0.42800 0.10950 0.15240 0.0330 Uiso c R 1.000
H H61 0.53450 0.16530 0.29540 0.0320 Uiso c R 1.000
H H411 0.11190 0.07320 0.03200 0.0410 Uiso d R 1.000
H H412 -0.11720 0.10820 0.01020 0.0410 Uiso d R 1.000
H H2A 0.31240 -0.00140 0.35880 0.0370 Uiso c R 1.000
H H3A 0.55110 0.05230 0.46970 0.0400 Uiso c R 1.000
H H5A 1.00640 0.05080 0.24890 0.0380 Uiso c R 1.000
H H6A 0.76610 -0.00130 0.13530 0.0330 Uiso c R 1.000
H H41A 1.09020 0.10080 0.40850 0.0800 Uiso c R 1.000
H H42A 1.01600 0.06740 0.50910 0.0800 Uiso c R 1.000
H H43A 0.88040 0.12000 0.47090 0.0800 Uiso c R 1.000

loop_
_atom_type_symbol
_atom_type_description
_atom_type_scat_dispersion_real
_atom_type_scat_dispersion_imag
_atom_type_scat_source
C C 0.0033 0.0016 'International Tables Vol C Tables 4.2.6.8 and 6.1.1.4'
H H 0.0000 0.0000 'International Tables Vol C Tables 4.2.6.8 and 6.1.1.4'
N N 0.0061 0.0033 'International Tables Vol C Tables 4.2.6.8 and 6.1.1.4'
O O 0.0106 0.0060 'International Tables Vol C Tables 4.2.6.8 and 6.1.1.4'
S S 0.1246 0.1234 'International Tables Vol C Tables 4.2.6.8 and 6.1.1.4'

loop_
_geom_angle_atom_site_label_1
_geom_angle_atom_site_label_2
_geom_angle_atom_site_label_3
_geom_angle
_geom_angle_publ_flag
O11 S1 O12 118.50(16) no
O11 S1 C1 106.46(16) no
O11 S1 C11 108.20(16) no
O12 S1 C1 107.72(16) no
O12 S1 C11 108.61(16) no
C1 S1 C11 106.77(16) no
O11A S1A O13A 111.75(15) no
O11A S1A C1A 105.06(16) no
O12A S1A O13A 112.45(15) no
O12A S1A C1A 107.06(15) no
O13A S1A C1A 106.80(16) no
O11A S1A O12A 113.12(15) no
C4 N4 H41 105.00 no
C4 N4 H42 110.00 no
H41 N4 H42 111.00 no
H41 N4 H43 108.00 no
H42 N4 H43 105.00 no
C4 N4 H43 118.00 no
C41 N41 H412 116.00 no
H411 N41 H412 120.00 no
C41 N41 H411 120.00 no
S1 C1 C2 118.9(3) no
S1 C1 C6 119.7(3) no
C2 C1 C6 121.3(3) no
C1 C2 C3 119.3(3) no
C2 C3 C4 118.8(3) no
N4 C4 C3 119.7(3) no
N4 C4 C5 118.5(3) no
C3 C4 C5 121.8(3) no
C4 C5 C6 119.6(3) no
C1 C6 C5 119.2(3) no
S1 C11 C21 119.4(3) no
S1 C11 C61 120.7(3) no
C21 C11 C61 120.0(3) no
C11 C21 C31 119.6(3) no
C21 C31 C41 121.2(3) no
N41 C41 C51 121.3(3) no
N41 C41 C31 120.2(4) no
C31 C41 C51 118.5(3) no
C41 C51 C61 120.5(3) no
C11 C61 C51 120.2(3) no
C1 C2 H2 120.00 no
C3 C2 H2 120.00 no
C2 C3 H3 121.00 no
C4 C3 H3 121.00 no
C6 C5 H5 120.00 no
C4 C5 H5 120.00 no
C1 C6 H6 120.00 no
C5 C6 H6 120.00 no
C11 C21 H21 120.00 no
C31 C21 H21 120.00 no
C41 C31 H31 119.00 no
C21 C31 H31 119.00 no
C41 C51 H51 120.00 no
C61 C51 H51 120.00 no
C51 C61 H61 120.00 no
C11 C61 H61 120.00 no
S1A C1A C2A 119.5(3) no
S1A C1A C6A 119.8(3) no
C2A C1A C6A 120.8(3) no
C1A C2A C3A 119.3(3) no
C2A C3A C4A 121.0(3) no
C3A C4A C5A 118.5(4) no
C3A C4A C41A 120.0(4) no
C5A C4A C41A 121.5(4) no
C4A C5A C6A 121.3(3) no
C1A C6A C5A 119.2(3) no
C1A C2A H2A 120.00 no
C3A C2A H2A 120.00 no
C2A C3A H3A 120.00 no
C4A C3A H3A 119.00 no
C4A C5A H5A 119.00 no
C6A C5A H5A 119.00 no
C1A C6A H6A 120.00 no
C5A C6A H6A 120.00 no
C4A C41A H41A 109.00 no
C4A C41A H42A 109.00 no
C4A C41A H43A 109.00 no
H41A C41A H42A 110.00 no
H41A C41A H43A 110.00 no
H42A C41A H43A 109.00 no

loop_
_geom_bond_atom_site_label_1
_geom_bond_atom_site_label_2
_geom_bond_distance
_geom_bond_publ_flag
S1 O11 1.445(3) no
S1 O12 1.435(3) no
S1 C1 1.767(4) no
S1 C11 1.744(4) no
S1A C1A 1.773(4) no
S1A O13A 1.455(3) no
S1A O11A 1.454(3) no
S1A O12A 1.442(3) no
N4 C4 1.457(4) no
N41 C41 1.368(5) no
N4 H42 0.8300 no
N4 H43 0.8600 no
N4 H41 0.8600 no
N41 H411 0.9000 no
N41 H412 0.9700 no
C1 C6 1.383(5) no
C1 C2 1.381(5) no
C2 C3 1.392(5) no
C3 C4 1.375(5) no
C4 C5 1.376(5) no
C5 C6 1.378(5) no
C11 C61 1.390(5) no
C11 C21 1.390(5) no
C21 C31 1.370(5) no
C31 C41 1.394(5) no
C41 C51 1.401(5) no
C51 C61 1.367(5) no
C2 H2 0.9500 no
C3 H3 0.9500 no
C5 H5 0.9500 no
C6 H6 0.9500 no
C21 H21 0.9500 no
C31 H31 0.9500 no
C51 H51 0.9500 no
C61 H61 0.9500 no
C1A C2A 1.383(5) no
C1A C6A 1.371(5) no
C2A C3A 1.378(5) no
C3A C4A 1.382(6) no
C4A C5A 1.381(5) no
C4A C41A 1.513(6) no
C5A C6A 1.381(5) no
C2A H2A 0.9500 no
C3A H3A 0.9500 no
C5A H5A 0.9500 no
C6A H6A 0.9500 no
C41A H41A 0.9800 no
C41A H42A 0.9800 no
C41A H43A 0.9800 no

loop_
_geom_hbond_atom_site_label_D
_geom_hbond_atom_site_label_H
_geom_hbond_atom_site_label_A
_geom_hbond_site_symmetry_A
_geom_hbond_distance_DH
_geom_hbond_distance_HA
_geom_hbond_distance_DA
_geom_hbond_angle_DHA
_geom_hbond_publ_flag
N4 H41 O13A 3_656 0.86 1.91 2.759(4) 165 yes
N4 H42 O11 4_455 0.83 2.24 3.008(4) 153 yes
N4 H43 O11A 3_556 0.86 1.89 2.718(4) 160 yes
N41 H411 O12A . 0.90 2.18 3.012(4) 152 yes
N41 H412 O13A 3_555 0.97 2.46 3.369(4) 155 yes
C2 H2 O11 . 0.95 2.59 2.918(4) 101 no
C2A H2A O11A . 0.95 2.56 2.907(4) 102 no
C6 H6 O12 . 0.95 2.59 2.933(4) 102 no
C21 H21 O12 . 0.95 2.58 2.935(4) 102 no

loop_
_geom_torsion_atom_site_label_1
_geom_torsion_atom_site_label_2
_geom_torsion_atom_site_label_3
_geom_torsion_atom_site_label_4
_geom_torsion
_geom_torsion_publ_flag
O11 S1 C1 C2 -28.1(3) no
O11 S1 C1 C6 149.6(3) no
O12 S1 C1 C2 -156.2(3) no
O12 S1 C1 C6 21.5(3) no
C11 S1 C1 C2 87.3(3) no
C11 S1 C1 C6 -95.0(3) no
O11 S1 C11 C21 -153.5(3) no
O11 S1 C11 C61 28.2(3) no
O12 S1 C11 C21 -23.7(3) no
O12 S1 C11 C61 158.1(3) no
C1 S1 C11 C21 92.2(3) no
C1 S1 C11 C61 -86.0(3) no
O12A S1A C1A C2A 92.7(3) no
O12A S1A C1A C6A -85.3(3) no
O13A S1A C1A C2A -146.7(3) no
O13A S1A C1A C6A 35.4(3) no
O11A S1A C1A C2A -27.8(3) no
O11A S1A C1A C6A 154.2(3) no
S1 C1 C2 C3 176.3(3) no
C2 C1 C6 C5 0.9(5) no
C6 C1 C2 C3 -1.4(5) no
S1 C1 C6 C5 -176.8(3) no
C1 C2 C3 C4 -0.1(5) no
C2 C3 C4 C5 2.0(5) no
C2 C3 C4 N4 -176.6(3) no
N4 C4 C5 C6 176.2(3) no
C3 C4 C5 C6 -2.5(5) no
C4 C5 C6 C1 1.0(5) no
S1 C11 C61 C51 179.8(3) no
C61 C11 C21 C31 -1.8(5) no
S1 C11 C21 C31 180.0(3) no
C21 C11 C61 C51 1.6(5) no
C11 C21 C31 C41 0.9(5) no
C21 C31 C41 N41 179.9(3) no
C21 C31 C41 C51 0.2(5) no
C31 C41 C51 C61 -0.4(5) no
N41 C41 C51 C61 179.9(3) no
C41 C51 C61 C11 -0.5(5) no
S1A C1A C2A C3A -177.7(3) no
C6A C1A C2A C3A 0.2(5) no
S1A C1A C6A C5A 178.5(3) no
C2A C1A C6A C5A 0.5(5) no
C1A C2A C3A C4A -1.4(6) no
C2A C3A C4A C5A 1.8(6) no
C2A C3A C4A C41A -177.9(4) no
C3A C4A C5A C6A -1.0(6) no
C41A C4A C5A C6A 178.7(4) no
C4A C5A C6A C1A -0.1(6) no
